data_7158993
loop_
_publ_author_name
'Benckendorff, Caecilie M. M.'
'Slyusarchuk, Valentyna'
'Huang, Ningwu'
'Lima, Marcelo A.'
'Smith, Mark'
'Miller, Gavin John'

_publ_section_title
;
 Synthesis of fluorinated carbocyclic pyrimidine nucleoside analogues
;
_journal_name_full 'Organic &amp; Biomolecular Chemistry'
_journal_paper_doi 10.1039/D2OB01761J
_journal_year 2022
_chemical_absolute_configuration syn
_chemical_formula_moiety 'C9 H14 F2 O4'
_chemical_formula_sum 'C9 H14 F2 O4'
_chemical_formula_weight 224.20
_space_group_crystal_system trigonal
_space_group_IT_number 145
_space_group_name_Hall 'P 32'
_space_group_name_H-M_alt 'P 32'
_atom_sites_solution_hydrogens mixed
_atom_sites_solution_primary dual
_audit_creation_date 2022-07-19
_audit_creation_method
;
Olex2 1.3
(compiled 2020.11.12 svn.r5f609507 for OlexSys, GUI svn.r6408)
;
_audit_update_record
;
2022-07-27 deposited with the CCDC.	2022-11-14 downloaded from the CCDC.
;
_cell_angle_alpha 90
_cell_angle_beta 90
_cell_angle_gamma 120
_cell_formula_units_Z 3
_cell_length_a 12.3659(5)
_cell_length_b 12.3659(5)
_cell_length_c 5.8839(4)
_cell_measurement_reflns_used 4123
_cell_measurement_temperature 150.0
_cell_measurement_theta_max 27.44
_cell_measurement_theta_min 3.295
_cell_volume 779.20(7)
_computing_cell_refinement 'SAINT V8.40B (?, 2016)'
_computing_data_reduction 'SAINT V8.40B (?, 2016)'
_computing_molecular_graphics 'Olex2 1.3 (Dolomanov et al., 2009)'
_computing_publication_material 'Olex2 1.3 (Dolomanov et al., 2009)'
_computing_structure_refinement 'SHELXL 2014/7 (Sheldrick, 2015)'
_computing_structure_solution 'SHELXT 2014/5 (Sheldrick, 2014)'
_diffrn_ambient_temperature 150.0
_diffrn_measured_fraction_theta_full 0.997
_diffrn_measured_fraction_theta_max 0.997
_diffrn_measurement_device_type 'Bruker APEX-II CCD'
_diffrn_measurement_method '\f and \w scans'
_diffrn_radiation_type MoK\a
_diffrn_radiation_wavelength 0.71073
_diffrn_reflns_av_R_equivalents 0.0334
_diffrn_reflns_av_unetI/netI 0.0301
_diffrn_reflns_Laue_measured_fraction_full 0.997
_diffrn_reflns_Laue_measured_fraction_max 0.997
_diffrn_reflns_limit_h_max 16
_diffrn_reflns_limit_h_min -16
_diffrn_reflns_limit_k_max 15
_diffrn_reflns_limit_k_min -16
_diffrn_reflns_limit_l_max 7
_diffrn_reflns_limit_l_min -7
_diffrn_reflns_number 9224
_diffrn_reflns_point_group_measured_fraction_full 0.996
_diffrn_reflns_point_group_measured_fraction_max 0.997
_diffrn_reflns_theta_full 25.242
_diffrn_reflns_theta_max 27.476
_diffrn_reflns_theta_min 3.295
_diffrn_source_current 20.0
_diffrn_source_power 1.0
_diffrn_source_voltage 50.0
_diffrn_standards_number 0
_exptl_absorpt_coefficient_mu 0.133
_exptl_absorpt_correction_T_max 0.7456
_exptl_absorpt_correction_T_min 0.6801
_exptl_absorpt_correction_type multi-scan
_exptl_absorpt_process_details
;
SADABS-2016/2 (Bruker,2016/2) was used for absorption correction.
wR2(int) was 0.0533 before and 0.0490 after correction.
The Ratio of minimum to maximum transmission is 0.9122.
The \l/2 correction factor is Not present.
;
_exptl_crystal_colour colourless
_exptl_crystal_colour_primary colourless
_exptl_crystal_density_diffrn 1.433
_exptl_crystal_description plate
_exptl_crystal_F_000 354
_exptl_crystal_size_max 0.32
_exptl_crystal_size_mid 0.2
_exptl_crystal_size_min 0.09
_refine_diff_density_max 0.143
_refine_diff_density_min -0.159
_refine_diff_density_rms 0.035
_refine_ls_abs_structure_details
;
 Flack x determined using 928 quotients [(I+)-(I-)]/[(I+)+(I-)]
 (Parsons, Flack and Wagner, Acta Cryst. B69 (2013) 249-259).
;
_refine_ls_abs_structure_Flack -0.2(3)
_refine_ls_extinction_method none
_refine_ls_goodness_of_fit_ref 1.042
_refine_ls_hydrogen_treatment mixed
_refine_ls_matrix_type full
_refine_ls_number_parameters 144
_refine_ls_number_reflns 2375
_refine_ls_number_restraints 3
_refine_ls_restrained_S_all 1.041
_refine_ls_R_factor_all 0.0391
_refine_ls_R_factor_gt 0.0319
_refine_ls_shift/su_max 0.000
_refine_ls_shift/su_mean 0.000
_refine_ls_structure_factor_coef Fsqd
_refine_ls_weighting_details 'w=1/[\s^2^(Fo^2^)+(0.0359P)^2^+0.0750P] where P=(Fo^2^+2Fc^2^)/3'
_refine_ls_weighting_scheme calc
_refine_ls_wR_factor_gt 0.0680
_refine_ls_wR_factor_ref 0.0714
_reflns_Friedel_coverage 0.999
_reflns_Friedel_fraction_full 0.996
_reflns_Friedel_fraction_max 0.997
_reflns_number_gt 2110
_reflns_number_total 2375
_reflns_threshold_expression 'I > 2\s(I)'
_cod_data_source_file d2ob01761j2.cif
_cod_data_source_block 16
_cod_original_cell_volume 779.20(8)
_cod_database_code 7158993
_shelx_shelxl_version_number 2014/7
_shelx_space_group_comment
;
The symmetry employed for this shelxl refinement is uniquely defined
by the following loop, which should always be used as a source of
symmetry information in preference to the above space-group names.
They are only intended as comments.
;
_shelx_estimated_absorpt_t_max 0.988
_shelx_estimated_absorpt_t_min 0.959
_olex2_refinement_description
;
1. Others
 Fixed Uiso: H2(0.025) H3(0.026) H4A(0.027) H5(0.024) H6A(0.027) H6B(0.027)
 H9A(0.061) H9B(0.061) H9C(0.061) H1(0.061) H4(0.061) H8A(0.069) H8B(0.069)
 H8C(0.069)
 Fixed X: H2(0.4707) H3(0.6524) H4A(0.5232) H5(0.4245) H6A(0.3105) H6B(0.233)
 H9A(0.9218) H9B(0.8592) H9C(0.8324) H8A(0.6806) H8B(0.7747) H8C(0.8264)
 Fixed Y: H2(0.3336) H3(0.5086) H4A(0.5909) H5(0.5747) H6A(0.4148) H6B(0.4161)
 H9A(0.7897) H9B(0.8678) H9C(0.7427) H8A(0.707) H8B(0.8445) H8C(0.7536)
 Fixed Z: H2(0.2948) H3(0.1823) H4A(0.1483) H5(0.5733) H6A(0.1858) H6B(0.4032)
 H9A(0.4085) H9B(0.3189) H9C(0.1907) H8A(0.8182) H8B(0.7262) H8C(0.7961)
;
_olex2_submission_special_instructions 'No special instructions were received'

loop_
_space_group_symop_operation_xyz
'x, y, z'
'-y, x-y, z+2/3'
'-x+y, -x, z+1/3'

loop_
_atom_site_label
_atom_site_type_symbol
_atom_site_fract_x
_atom_site_fract_y
_atom_site_fract_z
_atom_site_U_iso_or_equiv
_atom_site_adp_type
_atom_site_occupancy
_atom_site_site_symmetry_order
_atom_site_calc_flag
_atom_site_refinement_flags_posn
_atom_site_refinement_flags_adp
_atom_site_refinement_flags_occupancy
_atom_site_disorder_assembly
_atom_site_disorder_group
F1 F 0.32210(15) 0.30649(14) 0.6017(3) 0.0373(4) Uani 1 1 d . . . . .
F2 F 0.48324(15) 0.44699(15) 0.7857(2) 0.0323(4) Uani 1 1 d . . . . .
O1 O 0.57156(17) 0.32138(15) 0.5371(3) 0.0250(4) Uani 1 1 d D . . . .
O2 O 0.70645(16) 0.58173(15) 0.4993(3) 0.0242(4) Uani 1 1 d . . . . .
O3 O 0.62909(16) 0.70634(16) 0.3940(4) 0.0407(5) Uani 1 1 d . . . . .
O4 O 0.29875(16) 0.56882(16) 0.2128(3) 0.0240(4) Uani 1 1 d D . . . .
C1 C 0.5212(2) 0.3865(2) 0.4255(4) 0.0208(5) Uani 1 1 d . . . . .
H2 H 0.4707 0.3336 0.2948 0.025 Uiso 1 1 calc R U . . .
C2 C 0.6151(2) 0.5140(2) 0.3297(4) 0.0213(5) Uani 1 1 d . . . . .
H3 H 0.6524 0.5086 0.1823 0.026 Uiso 1 1 calc R U . . .
C3 C 0.5447(2) 0.5862(2) 0.3105(4) 0.0221(5) Uani 1 1 d . . . . .
H4A H 0.5232 0.5909 0.1483 0.027 Uiso 1 1 calc R U . . .
C4 C 0.4249(2) 0.5167(2) 0.4552(4) 0.0199(4) Uani 1 1 d . . . . .
H5 H 0.4245 0.5747 0.5733 0.024 Uiso 1 1 calc R U . . .
C5 C 0.3077(2) 0.4680(2) 0.3090(4) 0.0225(5) Uani 1 1 d . . . . .
H6A H 0.3105 0.4148 0.1858 0.027 Uiso 1 1 calc R U . . .
H6B H 0.2330 0.4161 0.4032 0.027 Uiso 1 1 calc R U . . .
C6 C 0.4353(2) 0.4124(2) 0.5705(4) 0.0227(5) Uani 1 1 d . . . . .
C7 C 0.7359(2) 0.7086(2) 0.4909(4) 0.0244(5) Uani 1 1 d . . . . .
C8 C 0.8471(3) 0.7838(3) 0.3389(5) 0.0409(7) Uani 1 1 d . . . . .
H9A H 0.9218 0.7897 0.4085 0.061 Uiso 1 1 calc R U . . .
H9B H 0.8592 0.8678 0.3189 0.061 Uiso 1 1 calc R U . . .
H9C H 0.8324 0.7427 0.1907 0.061 Uiso 1 1 calc R U . . .
H1 H 0.620(3) 0.369(3) 0.642(6) 0.061 Uiso 1 1 d D U . . .
H4 H 0.287(4) 0.608(3) 0.314(5) 0.061 Uiso 1 1 d D U . . .
C9 C 0.7561(3) 0.7576(3) 0.7282(6) 0.0459(7) Uani 1 1 d . . . . .
H8A H 0.6806 0.7070 0.8182 0.069 Uiso 1 1 calc R U . . .
H8B H 0.7747 0.8445 0.7262 0.069 Uiso 1 1 calc R U . . .
H8C H 0.8264 0.7536 0.7961 0.069 Uiso 1 1 calc R U . . .

loop_
_atom_site_aniso_label
_atom_site_aniso_U_11
_atom_site_aniso_U_22
_atom_site_aniso_U_33
_atom_site_aniso_U_23
_atom_site_aniso_U_13
_atom_site_aniso_U_12
F1 0.0261(8) 0.0256(8) 0.0570(10) 0.0165(7) 0.0114(7) 0.0105(7)
F2 0.0459(9) 0.0448(9) 0.0177(7) 0.0039(6) 0.0021(6) 0.0314(8)
O1 0.0310(10) 0.0213(9) 0.0282(9) -0.0029(7) -0.0046(7) 0.0173(8)
O2 0.0233(8) 0.0219(8) 0.0287(9) -0.0018(7) -0.0070(7) 0.0123(7)
O3 0.0205(9) 0.0166(9) 0.0831(15) 0.0002(9) -0.0133(10) 0.0080(8)
O4 0.0246(9) 0.0290(9) 0.0225(9) 0.0017(7) -0.0006(7) 0.0165(8)
C1 0.0252(12) 0.0188(11) 0.0214(12) -0.0015(9) -0.0030(9) 0.0132(10)
C2 0.0211(11) 0.0247(12) 0.0201(11) -0.0005(9) -0.0003(9) 0.0128(10)
C3 0.0186(11) 0.0203(11) 0.0269(12) 0.0039(9) -0.0009(9) 0.0094(9)
C4 0.0210(11) 0.0192(10) 0.0211(11) 0.0002(9) 0.0007(8) 0.0111(9)
C5 0.0179(11) 0.0211(11) 0.0264(12) 0.0004(9) -0.0001(9) 0.0083(9)
C6 0.0226(11) 0.0215(12) 0.0236(12) 0.0042(9) 0.0013(9) 0.0107(10)
C7 0.0211(12) 0.0202(11) 0.0318(13) 0.0010(10) -0.0017(10) 0.0101(10)
C8 0.0291(15) 0.0391(17) 0.0454(18) 0.0092(13) 0.0037(13) 0.0102(13)
C9 0.060(2) 0.0382(17) 0.0386(17) -0.0089(13) 0.0003(15) 0.0239(16)

loop_
_atom_type_symbol
_atom_type_description
_atom_type_scat_dispersion_real
_atom_type_scat_dispersion_imag
_atom_type_scat_source
C C 0.0033 0.0016 'International Tables Vol C Tables 4.2.6.8 and 6.1.1.4'
H H 0.0000 0.0000 'International Tables Vol C Tables 4.2.6.8 and 6.1.1.4'
F F 0.0171 0.0103 'International Tables Vol C Tables 4.2.6.8 and 6.1.1.4'
O O 0.0106 0.0060 'International Tables Vol C Tables 4.2.6.8 and 6.1.1.4'

loop_
_geom_angle_atom_site_label_1
_geom_angle_atom_site_label_2
_geom_angle_atom_site_label_3
_geom_angle
_geom_angle_site_symmetry_1
_geom_angle_site_symmetry_3
_geom_angle_publ_flag
C1 O1 H1 107(3) . . ?
C7 O2 C2 108.37(17) . . ?
C3 O3 C7 110.54(17) . . ?
C5 O4 H4 110(3) . . ?
O1 C1 H2 107.2 . . ?
O1 C1 C2 116.1(2) . . ?
O1 C1 C6 114.64(19) . . ?
C2 C1 H2 107.2 . . ?
C6 C1 H2 107.2 . . ?
C6 C1 C2 103.91(17) . . ?
O2 C2 C1 108.65(18) . . ?
O2 C2 H3 112.9 . . ?
O2 C2 C3 102.95(18) . . ?
C1 C2 H3 112.9 . . ?
C1 C2 C3 105.67(18) . . ?
C3 C2 H3 112.9 . . ?
O3 C3 C2 104.56(18) . . ?
O3 C3 H4A 110.5 . . ?
O3 C3 C4 113.1(2) . . ?
C2 C3 H4A 110.5 . . ?
C2 C3 C4 107.57(19) . . ?
C4 C3 H4A 110.5 . . ?
C3 C4 H5 109.4 . . ?
C5 C4 C3 111.46(19) . . ?
C5 C4 H5 109.4 . . ?
C6 C4 C3 104.67(18) . . ?
C6 C4 H5 109.4 . . ?
C6 C4 C5 112.52(19) . . ?
O4 C5 C4 110.62(19) . . ?
O4 C5 H6A 109.5 . . ?
O4 C5 H6B 109.5 . . ?
C4 C5 H6A 109.5 . . ?
C4 C5 H6B 109.5 . . ?
H6A C5 H6B 108.1 . . ?
F1 C6 F2 104.46(18) . . ?
F1 C6 C1 111.23(19) . . ?
F1 C6 C4 113.1(2) . . ?
F2 C6 C1 110.2(2) . . ?
F2 C6 C4 110.75(19) . . ?
C1 C6 C4 107.14(18) . . ?
O2 C7 O3 105.53(18) . . ?
O2 C7 C8 110.6(2) . . ?
O2 C7 C9 108.3(2) . . ?
O3 C7 C8 109.0(2) . . ?
O3 C7 C9 110.3(2) . . ?
C9 C7 C8 112.9(2) . . ?
C7 C8 H9A 109.5 . . ?
C7 C8 H9B 109.5 . . ?
C7 C8 H9C 109.5 . . ?
H9A C8 H9B 109.5 . . ?
H9A C8 H9C 109.5 . . ?
H9B C8 H9C 109.5 . . ?
C7 C9 H8A 109.5 . . ?
C7 C9 H8B 109.5 . . ?
C7 C9 H8C 109.5 . . ?
H8A C9 H8B 109.5 . . ?
H8A C9 H8C 109.5 . . ?
H8B C9 H8C 109.5 . . ?

loop_
_geom_bond_atom_site_label_1
_geom_bond_atom_site_label_2
_geom_bond_distance
_geom_bond_site_symmetry_2
_geom_bond_publ_flag
F1 C6 1.370(3) . ?
F2 C6 1.373(3) . ?
O1 C1 1.402(3) . ?
O1 H1 0.86(3) . ?
O2 C2 1.424(3) . ?
O2 C7 1.423(3) . ?
O3 C3 1.410(3) . ?
O3 C7 1.426(3) . ?
O4 C5 1.423(3) . ?
O4 H4 0.83(2) . ?
C1 H2 1.0000 . ?
C1 C2 1.523(3) . ?
C2 H3 1.0000 . ?
C2 C3 1.532(3) . ?
C3 H4A 1.0000 . ?
C3 C4 1.544(3) . ?
C4 H5 1.0000 . ?
C4 C5 1.526(3) . ?
C5 H6A 0.9900 . ?
C5 H6B 0.9900 . ?
C6 C1 1.517(3) . ?
C6 C4 1.519(3) . ?
C7 C8 1.508(4) . ?
C7 C9 1.492(4) . ?
C8 H9A 0.9800 . ?
C8 H9B 0.9800 . ?
C8 H9C 0.9800 . ?
C9 H8A 0.9800 . ?
C9 H8B 0.9800 . ?
C9 H8C 0.9800 . ?

loop_
_geom_hbond_atom_site_label_D
_geom_hbond_atom_site_label_H
_geom_hbond_atom_site_label_A
_geom_hbond_distance_DH
_geom_hbond_distance_HA
_geom_hbond_distance_DA
_geom_hbond_angle_DHA
_geom_hbond_site_symmetry_A
O1 H1 O1 0.86(3) 1.94(3) 2.746(2) 157(4) 3_665
O4 H4 O4 0.83(2) 1.86(2) 2.690(2) 177(4) 3_565

loop_
_geom_torsion_atom_site_label_1
_geom_torsion_atom_site_label_2
_geom_torsion_atom_site_label_3
_geom_torsion_atom_site_label_4
_geom_torsion
_geom_torsion_site_symmetry_1
_geom_torsion_site_symmetry_2
_geom_torsion_site_symmetry_3
_geom_torsion_site_symmetry_4
_geom_torsion_publ_flag
F1 C6 C1 O1 -74.4(3) . . . . ?
F1 C6 C1 C2 157.85(18) . . . . ?
F1 C6 C4 C3 -146.7(2) . . . . ?
F1 C6 C4 C5 -25.5(3) . . . . ?
F2 C6 C1 O1 41.0(3) . . . . ?
F2 C6 C1 C2 -86.8(2) . . . . ?
F2 C6 C4 C3 96.4(2) . . . . ?
F2 C6 C4 C5 -142.40(19) . . . . ?
O1 C1 C2 O2 -47.0(2) . . . . ?
O1 C1 C2 C3 -156.86(19) . . . . ?
O2 C2 C3 O3 22.4(2) . . . . ?
O2 C2 C3 C4 -98.2(2) . . . . ?
O3 C3 C4 C5 127.9(2) . . . . ?
O3 C3 C4 C6 -110.2(2) . . . . ?
C1 C2 C3 O3 136.3(2) . . . . ?
C1 C2 C3 C4 15.8(2) . . . . ?
C1 C6 C4 C3 -23.8(2) . . . . ?
C1 C6 C4 C5 97.4(2) . . . . ?
C2 O2 C7 O3 24.6(2) . . . . ?
C2 O2 C7 C8 -93.0(2) . . . . ?
C2 O2 C7 C9 142.8(2) . . . . ?
C2 C3 C4 C5 -117.1(2) . . . . ?
C2 C3 C4 C6 4.7(2) . . . . ?
C3 O3 C7 O2 -9.3(3) . . . . ?
C3 O3 C7 C8 109.5(2) . . . . ?
C3 O3 C7 C9 -126.1(2) . . . . ?
C3 C4 C5 O4 -65.4(2) . . . . ?
C4 C6 C1 O1 161.56(19) . . . . ?
C4 C6 C1 C2 33.8(2) . . . . ?
C6 C1 C2 O2 79.9(2) . . . . ?
C6 C1 C2 C3 -30.0(2) . . . . ?
C6 C4 C5 O4 177.32(19) . . . . ?
C7 O2 C2 C1 -140.71(18) . . . . ?
C7 O2 C2 C3 -29.0(2) . . . . ?
C7 O3 C3 C2 -8.2(3) . . . . ?
C7 O3 C3 C4 108.6(2) . . . . ?
